data_2105287
loop_
_publ_author_name
'Udovenko, Anatoly A.'
'Laptash, Natalia M.'

_publ_section_title
;
 Dinuclear oxofluorometallates as a new structural type of <i>d</i>^0^
 transition metal oxofluoride compound
;
_journal_issue 6
_journal_name_full 'Acta Crystallographica Section B'
_journal_page_first 602
_journal_page_last 609
_journal_paper_doi 10.1107/S0108768112042577
_journal_volume 68
_journal_year 2012
_chemical_formula_moiety 3(F9Nb2O2),F,10(NH4)
_chemical_formula_structural '(NH4)3(Nb2O2F9) (NH4F)0.333'
_chemical_formula_sum 'F28 H40 N10 Nb6 O6'
_chemical_formula_weight 1325.56
_chemical_name_systematic 'ammonium oxofluoroniobate'
_space_group_IT_number 164
_symmetry_cell_setting trigonal
_symmetry_space_group_name_Hall '-P 3 2"'
_symmetry_space_group_name_H-M 'P -3 m 1'
_atom_sites_solution_primary direct
_atom_sites_solution_secondary difmap
_cell_angle_alpha 90.00
_cell_angle_beta 90.00
_cell_angle_gamma 120.00
_cell_formula_units_Z 9
_cell_length_a 20.3757(4)
_cell_length_b 20.3757(4)
_cell_length_c 8.0851(3)
_cell_measurement_reflns_used 512
_cell_measurement_temperature 173(2)
_cell_measurement_theta_max 31.67
_cell_measurement_theta_min 2.77
_cell_volume 2906.97(13)
_computing_cell_refinement 'Bruker SAINT v6.02a (Bruker, 2000)'
_computing_data_collection 'Bruker Smart v5.054 (Bruker, 1998)'
_computing_data_reduction 'Bruker SAINT v6.02a (Bruker, 2000)'
_computing_molecular_graphics 'Bruker SHELXTL v5.1 (Bruker, 1998)'
_computing_publication_material 'Bruker SHELXTL v5.1 (Bruker, 1998)'
_computing_structure_refinement 'Bruker SHELXTL v5.1 (Bruker, 1998)'
_computing_structure_solution 'Bruker SHELXTL v5.1 (Bruker, 1998)'
_diffrn_ambient_temperature 173(2)
_diffrn_detector_area_resol_mean 8.33
_diffrn_measured_fraction_theta_full 0.973
_diffrn_measured_fraction_theta_max 0.973
_diffrn_measurement_device_type 'Bruker P4'
_diffrn_measurement_method '\w scans'
_diffrn_radiation_monochromator graphite
_diffrn_radiation_source 'fine-focus sealed tube'
_diffrn_radiation_type MoK\a
_diffrn_radiation_wavelength 0.71073
_diffrn_reflns_av_R_equivalents 0.0247
_diffrn_reflns_av_sigmaI/netI 0.0123
_diffrn_reflns_limit_h_max 29
_diffrn_reflns_limit_h_min -29
_diffrn_reflns_limit_k_max 29
_diffrn_reflns_limit_k_min -28
_diffrn_reflns_limit_l_max 11
_diffrn_reflns_limit_l_min -11
_diffrn_reflns_number 34445
_diffrn_reflns_theta_full 31.86
_diffrn_reflns_theta_max 31.86
_diffrn_reflns_theta_min 2.77
_exptl_absorpt_coefficient_mu 1.880
_exptl_absorpt_correction_T_max 0.6508
_exptl_absorpt_correction_T_min 0.6508
_exptl_absorpt_correction_type multi-scan
_exptl_absorpt_process_details 'SADABS v.2.03; Bruker 1999'
_exptl_crystal_colour colorless
_exptl_crystal_density_diffrn 2.272
_exptl_crystal_density_method 'not measured'
_exptl_crystal_description shere
_exptl_crystal_F_000 1848
_exptl_crystal_size_max 0.25
_exptl_crystal_size_mid 0.25
_exptl_crystal_size_min 0.25
_refine_diff_density_max 3.018
_refine_diff_density_min -2.186
_refine_ls_extinction_coef 0.00016(12)
_refine_ls_extinction_expression Fc^*^=kFc[1+0.001xFc^2^\l^3^/sin(2\q)]^-1/4^
_refine_ls_extinction_method SHELXL
_refine_ls_goodness_of_fit_ref 1.082
_refine_ls_matrix_type full
_refine_ls_number_parameters 137
_refine_ls_number_reflns 3158
_refine_ls_number_restraints 0
_refine_ls_restrained_S_all 1.082
_refine_ls_R_factor_all 0.0886
_refine_ls_R_factor_gt 0.0819
_refine_ls_shift/su_max 0.068
_refine_ls_shift/su_mean 0.003
_refine_ls_structure_factor_coef Fsqd
_refine_ls_weighting_details 'calc w=1/[\s^2^(Fo^2^)+(0.1002P)^2^+30.7776P] where P=(Fo^2^+2Fc^2^)/3'
_refine_ls_weighting_scheme calc
_refine_ls_wR_factor_gt 0.2241
_refine_ls_wR_factor_ref 0.224
_reflns_number_gt 3158
_reflns_number_total 3484
_reflns_threshold_expression >2sigma(I)
_cod_data_source_file bp5045.cif
_cod_data_source_block II
_cod_original_sg_symbol_Hall '-P 3 2'
_cod_original_sg_symbol_H-M P-3m1
_cod_original_formula_sum ' F28 Nb6 O6 (NH4)10'
_cod_database_code 2105287

loop_
_symmetry_equiv_pos_as_xyz
'x, y, z'
'-y, x-y, z'
'-x+y, -x, z'
'y, x, -z'
'x-y, -y, -z'
'-x, -x+y, -z'
'-x, -y, -z'
'y, -x+y, -z'
'x-y, x, -z'
'-y, -x, z'
'-x+y, y, z'
'x, x-y, z'

loop_
_atom_site_type_symbol
_atom_site_label
_atom_site_fract_x
_atom_site_fract_y
_atom_site_fract_z
_atom_site_U_iso_or_equiv
_atom_site_adp_type
_atom_site_calc_flag
_atom_site_refinement_flags
_atom_site_occupancy
_atom_site_symmetry_multiplicity
_atom_site_attached_hydrogens
Nb Nb1 0.53585(3) 0.07171(5) 0.78533(10) 0.04191(19) Uani d S 1 2 0
Nb Nb2 0.40677(6) 0.20338(3) 0.30603(10) 0.04243(18) Uani d S 1 2 0
Nb Nb3 0.26826(5) 0.13413(2) 0.74052(10) 0.03681(16) Uani d S 1 2 0
N N1 0.5818(4) 0.4182(4) 0.2623(9) 0.064(3) Uani d S 1 2 4
N N2 0.3335(3) 0.3335(3) 0.0000 0.0333(13) Uani d S 1 2 4
N N3 0.5108(4) 0.2554(2) 0.7742(10) 0.0407(16) Uani d S 1 2 4
N N4 0.3329(4) 0.3329(4) 0.5000 0.0368(14) Uani d S 1 2 4
N N5 0.0857(3) 0.1714(5) 0.7383(10) 0.0490(19) Uani d S 1 2 4
F F1 0.5671(3) -0.0018(4) 0.7283(8) 0.1019(17) Uani d . 1 1 0
F F2 0.6271(3) 0.1206(3) 0.9204(8) 0.0795(18) Uani d . 1 1 0
F F3 0.5000 0.0000 1.0000 0.081(3) Uani d S 1 4 0
F F4 0.3365(3) 0.1002(2) 0.2283(5) 0.0686(12) Uani d . 1 1 0
F F5 0.4526(2) 0.1601(2) 0.4482(6) 0.0585(11) Uani d . 1 1 0
F F6 0.3247(4) 0.16237(18) 0.5043(7) 0.0573(16) Uani d S 1 2 0
F F7 0.2238(5) 0.0384(3) 0.6568(15) 0.235(5) Uani d . 1 1 0
F F8 0.3471(4) 0.1077(4) 0.7761(8) 0.119(2) Uani d . 1 1 0
O O1 0.5678(5) 0.1355(9) 0.6309(14) 0.129(4) Uani d S 1 2 0
O O2 0.4739(7) 0.2370(4) 0.1510(11) 0.096(3) Uani d S 1 2 0
O O3 0.2185(6) 0.1093(3) 0.9301(12) 0.088(3) Uani d S 1 2 0
F F9 0.0000 0.0000 0.829(7) 0.136(17) Uani d SP 0.50 6 0
F F10 0.6667 0.3333 0.751(7) 0.34(3) Uani d S 1 6 0

loop_
_atom_site_aniso_label
_atom_site_aniso_U_11
_atom_site_aniso_U_22
_atom_site_aniso_U_33
_atom_site_aniso_U_12
_atom_site_aniso_U_13
_atom_site_aniso_U_23
Nb1 0.03258(19) 0.0696(5) 0.0359(4) 0.0348(2) 0.00163(18) 0.0033(4)
Nb2 0.0757(5) 0.03456(19) 0.0308(3) 0.0378(3) -0.0048(4) -0.00241(18)
Nb3 0.0524(4) 0.0314(2) 0.0336(3) 0.0262(2) -0.0037(3) -0.00184(15)
N1 0.063(3) 0.063(3) 0.023(3) -0.001(4) 0.011(2) -0.011(2)
N2 0.0413(15) 0.0413(15) 0.018(2) 0.0207(19) -0.0016(11) 0.0016(11)
N3 0.043(4) 0.038(2) 0.042(4) 0.0217(18) 0.002(3) 0.0012(16)
N4 0.0518(16) 0.0518(16) 0.0135(19) 0.031(2) 0.0032(11) -0.0032(11)
N5 0.046(2) 0.074(5) 0.036(3) 0.037(3) -0.0095(18) -0.019(4)
F1 0.094(2) 0.173(3) 0.089(4) 0.1054(19) -0.020(3) -0.051(3)
F2 0.045(2) 0.060(2) 0.114(5) 0.0114(18) -0.017(3) 0.014(3)
F3 0.086(6) 0.050(5) 0.095(8) 0.025(2) 0.016(3) 0.031(5)
F4 0.129(3) 0.0503(16) 0.0394(18) 0.0550(17) -0.028(2) -0.0224(14)
F5 0.0714(17) 0.0615(17) 0.061(2) 0.0472(14) -0.013(2) -0.0010(18)
F6 0.067(4) 0.072(3) 0.032(2) 0.0333(19) -0.011(3) -0.0056(14)
F7 0.227(7) 0.047(3) 0.305(9) -0.026(4) 0.187(7) -0.050(5)
F8 0.147(3) 0.183(4) 0.083(4) 0.125(3) 0.012(3) 0.057(3)
O1 0.109(4) 0.235(13) 0.086(6) 0.118(6) 0.046(4) 0.093(7)
O2 0.158(10) 0.094(4) 0.058(4) 0.079(5) 0.054(6) 0.027(3)
O3 0.078(6) 0.120(7) 0.053(5) 0.039(3) -0.003(5) -0.002(2)
F9 0.109(16) 0.109(16) 0.19(5) 0.055(8) 0.000 0.000
F10 0.033(4) 0.033(4) 0.95(10) 0.0167(18) 0.000 0.000

loop_
_atom_type_symbol
_atom_type_description
_atom_type_scat_dispersion_real
_atom_type_scat_dispersion_imag
_atom_type_scat_source
O O 0.0106 0.0060 'International Tables Vol C Tables 4.2.6.8 and 6.1.1.4'
F F 0.0171 0.0103 'International Tables Vol C Tables 4.2.6.8 and 6.1.1.4'
N N 0.0061 0.0033 'International Tables Vol C Tables 4.2.6.8 and 6.1.1.4'
Nb Nb -2.0727 0.6215 'International Tables Vol C Tables 4.2.6.8 and 6.1.1.4'

loop_
_geom_angle_atom_site_label_1
_geom_angle_atom_site_label_2
_geom_angle_atom_site_label_3
_geom_angle_site_symmetry_1
_geom_angle_site_symmetry_3
_geom_angle
O1 Nb1 F2 . . 96.9(4)
O1 Nb1 F2 . 11_655 96.9(4)
F2 Nb1 F2 . 11_655 88.7(4)
O1 Nb1 F1 . 11_655 105.6(4)
F2 Nb1 F1 . 11_655 157.3(3)
O1 Nb1 F1 . . 105.6(4)
F2 Nb1 F1 . . 86.1(2)
F2 Nb1 F1 11_655 . 157.3(3)
O1 Nb1 F3 . . 174.1(5)
F2 Nb1 F3 . . 78.93(17)
F2 Nb1 F3 11_655 . 78.93(17)
F1 Nb1 F3 11_655 . 78.4(2)
F1 Nb1 F3 . . 78.4(2)
F1 Nb1 F1 11_655 . 90.4(3)
O2 Nb2 F5 . 12 98.3(3)
O2 Nb2 F5 . . 98.3(3)
F5 Nb2 F5 12 . 87.6(3)
O2 Nb2 F4 . 12 101.6(3)
F5 Nb2 F4 12 12 87.84(19)
F5 Nb2 F4 . 12 160.0(2)
O2 Nb2 F4 . . 101.6(3)
F5 Nb2 F4 12 . 160.0(2)
F5 Nb2 F4 . . 87.84(19)
F4 Nb2 F4 12 . 89.9(3)
O2 Nb2 F6 . . 178.7(4)
F5 Nb2 F6 12 . 80.79(18)
F5 Nb2 F6 . . 80.79(18)
F4 Nb2 F6 12 . 79.31(18)
F4 Nb2 F6 . . 79.31(18)
O3 Nb3 F7 . . 96.2(4)
O3 Nb3 F7 . 12 96.2(4)
F7 Nb3 F7 . 12 110.7(8)
O3 Nb3 F8 . . 103.1(3)
F7 Nb3 F8 . . 78.3(4)
F7 Nb3 F8 12 . 157.8(4)
O3 Nb3 F8 . 12 103.1(3)
F7 Nb3 F8 . 12 157.8(4)
F7 Nb3 F8 12 12 78.3(4)
F8 Nb3 F8 . 12 86.7(4)
O3 Nb3 F6 . . 177.8(4)
F7 Nb3 F6 . . 82.5(3)
F7 Nb3 F6 12 . 82.5(3)
F8 Nb3 F6 . . 78.5(2)
F8 Nb3 F6 12 . 78.5(2)

loop_
_geom_bond_atom_site_label_1
_geom_bond_atom_site_label_2
_geom_bond_site_symmetry_2
_geom_bond_distance
Nb1 O1 . 1.681(12)
Nb1 F2 . 1.946(5)
Nb1 F2 11_655 1.946(5)
Nb1 F1 11_655 1.953(6)
Nb1 F1 . 1.953(6)
Nb1 F3 . 2.1479(9)
Nb2 O2 . 1.724(10)
Nb2 F5 12 1.947(5)
Nb2 F5 . 1.947(5)
Nb2 F4 12 1.963(4)
Nb2 F4 . 1.963(4)
Nb2 F6 . 2.160(6)
Nb3 O3 . 1.766(10)
Nb3 F7 . 1.822(7)
Nb3 F7 12 1.822(7)
Nb3 F8 . 1.954(7)
Nb3 F8 12 1.954(7)
Nb3 F6 . 2.154(6)
N1 F5 3_665 3.002(6)
N1 F5 12 3.002(6)
N1 O1 3_665 3.021(13)
N1 F2 3_664 3.173(10)
N1 F2 12_554 3.173(10)
N1 F1 9_556 3.176(12)
N1 F1 6_666 3.176(12)
N1 O2 . 3.340(10)
N1 O2 3_665 3.340(10)
N2 F4 9 2.730(5)
N2 F4 12 2.730(5)
N2 F8 9_556 2.750(7)
N2 F8 12_554 2.750(7)
N2 F1 6_666 2.976(8)
N2 F1 3_664 2.976(8)
N2 F2 6_666 3.013(7)
N2 F2 3_664 3.013(7)
N2 F3 3_664 3.393(7)
N3 F10 . 2.756(9)
N3 F2 11_655 2.845(6)
N3 F2 3_665 2.845(6)
N3 O2 1_556 3.116(12)
N3 F5 . 3.134(9)
N3 F5 12 3.134(9)
N3 F8 . 3.185(9)
N3 F8 12 3.185(9)
N3 O1 3_665 3.390(12)
N3 O1 . 3.390(12)
N4 F1 3_665 2.736(8)
N4 F1 6_666 2.736(8)
N4 F5 9_556 2.968(4)
N4 F5 12 2.968(4)
N4 F4 12 2.975(5)
N4 F4 9_556 2.975(5)
N4 F7 9_556 2.983(12)
N4 F7 12 2.983(12)
N4 F8 9_556 3.041(8)
N4 F8 12 3.041(8)
N5 F7 12 2.762(7)
N5 F7 2 2.762(7)
N5 O3 9_557 2.807(13)
N5 F4 9_556 3.237(10)
N5 F4 4_556 3.237(10)
N5 F6 9_556 3.341(11)
N5 F9 . 3.112(17)
F1 F3 . 2.597(6)
F1 F2 . 2.661(8)
F1 F1 11_655 2.771(10)
F1 O1 . 2.900(15)
F2 F3 . 2.607(4)
F2 O1 . 2.720(11)
F2 F2 11_655 2.720(11)
F3 F1 5_557 2.597(6)
F3 F1 11_655 2.597(6)
F3 F1 7_657 2.597(6)
F3 F2 7_657 2.607(4)
F3 F2 11_655 2.607(4)
F3 F2 5_557 2.607(4)
F4 F6 . 2.635(7)
F4 F5 . 2.712(6)
F4 F4 12 2.773(9)
F4 O2 . 2.862(12)
F5 F6 . 2.666(7)
F5 F5 12 2.695(9)
F5 O2 . 2.780(9)
F6 F8 12 2.604(8)
F6 F8 . 2.604(8)
F6 F7 12 2.634(9)
F6 F7 . 2.634(9)
F6 F4 12 2.635(7)
F6 F5 12 2.666(7)
F7 F8 . 2.385(12)
F7 O3 . 2.672(13)
F7 F7 12 2.997(17)
F8 F8 12 2.682(15)
F8 O3 . 2.915(12)
